data_4034847
loop_
_publ_author_name
'Ding, Wenhuan'
'Zhang, Youquan'
'Yu, Aimin'
'Zhang, Lei'
'Meng, Xiangtai'

_publ_section_title
;
 Substrate-Controlled Domino Reactions of Crotonate-Derived Sulfur Ylides:
 Synthesis of Benzothiophene Derivatives.
;
_journal_issue 22
_journal_name_full 'The Journal of organic chemistry'
_journal_page_first 13821
_journal_page_last 13833
_journal_paper_doi 10.1021/acs.joc.8b02152
_journal_volume 83
_journal_year 2018
_chemical_formula_moiety 'C22 H21 F O3 S2'
_chemical_formula_sum 'C22 H21 F O3 S2'
_chemical_formula_weight 416.51
_space_group_crystal_system triclinic
_space_group_IT_number 2
_space_group_name_Hall '-P 1'
_space_group_name_H-M_alt 'P -1'
_atom_sites_solution_hydrogens geom
_atom_sites_solution_primary direct
_audit_creation_date 2017-04-14
_audit_creation_method
;
Olex2 1.2
(compiled 2016.11.07 svn.r3352 for OlexSys, GUI svn.r5261)
;
_cell_angle_alpha 78.715(6)
_cell_angle_beta 73.044(7)
_cell_angle_gamma 87.566(6)
_cell_formula_units_Z 2
_cell_length_a 8.7061(7)
_cell_length_b 10.3173(7)
_cell_length_c 12.3890(8)
_cell_measurement_reflns_used 2791
_cell_measurement_temperature 293(2)
_cell_measurement_theta_max 31.9660
_cell_measurement_theta_min 2.0540
_cell_volume 1043.74(14)
_computing_cell_refinement 'CrysAlisPro 1.171.39.7e (Rigaku OD, 2015)'
_computing_data_collection 'CrysAlisPro 1.171.39.7e (Rigaku OD, 2015)'
_computing_data_reduction 'CrysAlisPro 1.171.39.7e (Rigaku OD, 2015)'
_computing_molecular_graphics 'Olex2 (Dolomanov et al., 2009)'
_computing_publication_material 'Olex2 (Dolomanov et al., 2009)'
_computing_structure_refinement 'ShelXL (Sheldrick, 2015)'
_computing_structure_solution 'ShelXT (Sheldrick, 2015)'
_diffrn_ambient_temperature 293(2)
_diffrn_detector 'CCD plate'
_diffrn_measured_fraction_theta_full 0.996
_diffrn_measured_fraction_theta_max 0.996
_diffrn_measurement_details
;
List of Runs (angles in degrees, time in seconds):

  # Type    Start    End  Width  t~exp~   \w     \q     \k     \f   Frames
--------------------------------------------------------------------------
  1  \w    -75.00 120.00   1.00    2.00    --   30.00  54.00 240.00  195
  2  \w    -75.00  30.00   1.00    2.00    --   30.00  54.00   0.00  105
;
_diffrn_measurement_device 'abstract diffractometer'
_diffrn_measurement_device_type 'dtrek-CrysAlisPro-abstract goniometer imported rigaku-d*trek images'
_diffrn_measurement_method '\w scans'
_diffrn_orient_matrix_type 'CrysAlisPro convention (1999,Acta A55,543-557)'
_diffrn_orient_matrix_UB_11 0.0018931000
_diffrn_orient_matrix_UB_12 -0.0223191000
_diffrn_orient_matrix_UB_13 0.0575010000
_diffrn_orient_matrix_UB_21 0.0850573000
_diffrn_orient_matrix_UB_22 -0.0017245000
_diffrn_orient_matrix_UB_23 -0.0192645000
_diffrn_orient_matrix_UB_31 0.0042426000
_diffrn_orient_matrix_UB_32 0.0664427000
_diffrn_orient_matrix_UB_33 0.0064712000
_diffrn_radiation_monochromator graphite
_diffrn_radiation_probe x-ray
_diffrn_radiation_type MoK\a
_diffrn_radiation_wavelength 0.71073
_diffrn_reflns_av_R_equivalents 0.0141
_diffrn_reflns_av_unetI/netI 0.0270
_diffrn_reflns_Laue_measured_fraction_full 0.996
_diffrn_reflns_Laue_measured_fraction_max 0.996
_diffrn_reflns_limit_h_max 10
_diffrn_reflns_limit_h_min -7
_diffrn_reflns_limit_k_max 12
_diffrn_reflns_limit_k_min -12
_diffrn_reflns_limit_l_max 13
_diffrn_reflns_limit_l_min -14
_diffrn_reflns_number 4994
_diffrn_reflns_point_group_measured_fraction_full 0.996
_diffrn_reflns_point_group_measured_fraction_max 0.996
_diffrn_reflns_theta_full 25.008
_diffrn_reflns_theta_max 25.008
_diffrn_reflns_theta_min 2.013
_diffrn_source 'fine-focus sealed X-ray tube'
_diffrn_source_type 'Enhance (Mo) X-ray Source'
_exptl_absorpt_coefficient_mu 0.283
_exptl_absorpt_correction_T_max 1.00000
_exptl_absorpt_correction_T_min 0.85494
_exptl_absorpt_correction_type multi-scan
_exptl_absorpt_process_details
;
CrysAlisPro 1.171.39.7e (Rigaku Oxford Diffraction, 2015)
Empirical absorption correction using spherical harmonics,
 implemented in SCALE3 ABSPACK scaling algorithm.
;
_exptl_crystal_density_diffrn 1.325
_exptl_crystal_description block
_exptl_crystal_F_000 436
_refine_diff_density_max 0.260
_refine_diff_density_min -0.318
_refine_diff_density_rms 0.045
_refine_ls_extinction_method none
_refine_ls_goodness_of_fit_ref 1.072
_refine_ls_hydrogen_treatment constr
_refine_ls_matrix_type full
_refine_ls_number_parameters 256
_refine_ls_number_reflns 3659
_refine_ls_number_restraints 0
_refine_ls_restrained_S_all 1.072
_refine_ls_R_factor_all 0.0511
_refine_ls_R_factor_gt 0.0416
_refine_ls_shift/su_max 0.000
_refine_ls_shift/su_mean 0.000
_refine_ls_structure_factor_coef Fsqd
_refine_ls_weighting_details 'w=1/[\s^2^(Fo^2^)+(0.1000P)^2^] where P=(Fo^2^+2Fc^2^)/3'
_refine_ls_weighting_scheme calc
_refine_ls_wR_factor_gt 0.1342
_refine_ls_wR_factor_ref 0.1446
_reflns_Friedel_coverage 0.000
_reflns_number_gt 3055
_reflns_number_total 3659
_reflns_threshold_expression 'I > 2\s(I)'
_cod_data_source_file jo8b02152_si_004.cif
_cod_data_source_block 7
_cod_original_cell_volume 1043.75(14)
_cod_database_code 4034847
_shelx_space_group_comment
;
The symmetry employed for this shelxl refinement is uniquely defined
by the following loop, which should always be used as a source of
symmetry information in preference to the above space-group names.
They are only intended as comments.
;
_reflns_odcompleteness_completeness 83.13
_reflns_odcompleteness_iscentric 1
_reflns_odcompleteness_theta 32.54
_olex2_refinement_description
;
1. Fixed Uiso
 At 1.2 times of:
  All C(H) groups, All C(H,H) groups
 At 1.5 times of:
  All C(H,H,H) groups
2.a Ternary CH refined with riding coordinates:
 C009(H009), C00A(H00A), C00C(H00C)
2.b Secondary CH2 refined with riding coordinates:
 C00H(H00B,H00D)
2.c Aromatic/amide H refined with riding coordinates:
 C00F(H00F), C00I(H00I), C00J(H00J), C00K(H00K), C00L(H00L), C00N(H00N),
 C00P(H00P)
2.d Idealised Me refined as rotating group:
 C00Q(H00E,H00G,H00H), C00R(H00M,H00O,H00Q), C00S(H00R,H00S,H00T)
;
_shelx_shelxl_version_number 2014/7
_olex2_submission_special_instructions 'No special instructions were received'
_oxdiff_exptl_absorpt_empirical_details
;
Empirical correction (ABSPACK) includes:
- Absorption correction using spherical harmonics
- Frame scaling
;
_oxdiff_exptl_absorpt_empirical_full_max 1.385
_oxdiff_exptl_absorpt_empirical_full_min 0.806

loop_
_space_group_symop_operation_xyz
'x, y, z'
'-x, -y, -z'

loop_
_atom_site_label
_atom_site_type_symbol
_atom_site_fract_x
_atom_site_fract_y
_atom_site_fract_z
_atom_site_U_iso_or_equiv
_atom_site_adp_type
_atom_site_occupancy
_atom_site_site_symmetry_order
_atom_site_calc_flag
_atom_site_refinement_flags_posn
S01 S 0.76576(6) 0.04218(5) 0.41219(5) 0.0475(2) Uani 1 1 d .
S02 S 0.13973(7) 0.44312(6) 0.60285(5) 0.0618(2) Uani 1 1 d .
O003 O 0.45521(15) 0.30526(13) 0.52464(11) 0.0431(3) Uani 1 1 d .
F004 F 0.6164(2) 0.07362(17) 0.89762(12) 0.0824(5) Uani 1 1 d .
O005 O 0.4473(2) 0.53994(15) 0.18137(14) 0.0645(5) Uani 1 1 d .
O006 O 0.3358(3) 0.34498(18) 0.19447(17) 0.0830(6) Uani 1 1 d .
C007 C 0.7355(2) 0.24191(19) 0.19009(16) 0.0399(4) Uani 1 1 d .
C008 C 0.5654(2) 0.20677(18) 0.50609(16) 0.0378(4) Uani 1 1 d .
C009 C 0.5868(2) 0.22865(18) 0.29481(16) 0.0376(4) Uani 1 1 d .
H009 H 0.5092 0.1700 0.2841 0.045 Uiso 1 1 calc R
C00A C 0.5028(2) 0.36110(18) 0.31514(16) 0.0383(4) Uani 1 1 d .
H00A H 0.5828 0.4267 0.3122 0.046 Uiso 1 1 calc R
C00B C 0.6276(2) 0.16855(18) 0.40367(17) 0.0382(4) Uani 1 1 d .
C00C C 0.3764(2) 0.33796(19) 0.43535(16) 0.0391(4) Uani 1 1 d .
H00C H 0.3060 0.2638 0.4409 0.047 Uiso 1 1 calc R
C00D C 0.6238(2) 0.13609(18) 0.59835(17) 0.0399(5) Uani 1 1 d .
C00E C 0.7376(2) 0.04222(19) 0.55797(18) 0.0432(5) Uani 1 1 d .
C00F C 0.7495(3) 0.1643(2) 0.10864(18) 0.0500(5) Uani 1 1 d .
H00F H 0.6640 0.1101 0.1137 0.060 Uiso 1 1 calc R
C00G C 0.4192(3) 0.4114(2) 0.22370(18) 0.0458(5) Uani 1 1 d .
C00H C 0.2734(2) 0.4579(2) 0.45864(19) 0.0473(5) Uani 1 1 d .
H00B H 0.2096 0.4751 0.4050 0.057 Uiso 1 1 calc R
H00D H 0.3438 0.5339 0.4431 0.057 Uiso 1 1 calc R
C00I C 0.8116(3) -0.0392(2) 0.6318(2) 0.0524(5) Uani 1 1 d .
H00I H 0.8868 -0.1008 0.6049 0.063 Uiso 1 1 calc R
C00J C 0.5819(3) 0.1488(2) 0.71339(18) 0.0483(5) Uani 1 1 d .
H00J H 0.5070 0.2101 0.7414 0.058 Uiso 1 1 calc R
C00K C 0.8902(3) 0.1664(3) 0.0193(2) 0.0614(6) Uani 1 1 d .
H00K H 0.8975 0.1129 -0.0342 0.074 Uiso 1 1 calc R
C00L C 0.8654(3) 0.3221(3) 0.1788(2) 0.0640(7) Uani 1 1 d .
H00L H 0.8588 0.3757 0.2322 0.077 Uiso 1 1 calc R
C00M C 0.6566(3) 0.0660(2) 0.78338(18) 0.0559(6) Uani 1 1 d .
C00N C 0.7707(3) -0.0262(2) 0.7452(2) 0.0601(6) Uani 1 1 d .
H00N H 0.8190 -0.0786 0.7958 0.072 Uiso 1 1 calc R
C00O C 1.0201(3) 0.2463(3) 0.00809(19) 0.0582(6) Uani 1 1 d .
C00P C 1.0047(3) 0.3232(3) 0.0890(2) 0.0695(7) Uani 1 1 d .
H00P H 1.0902 0.3777 0.0835 0.083 Uiso 1 1 calc R
C00Q C 0.3599(4) 0.5999(3) 0.1010(3) 0.0862(9) Uani 1 1 d .
H00E H 0.3610 0.5420 0.0488 0.129 Uiso 1 1 calc GR
H00G H 0.4100 0.6829 0.0585 0.129 Uiso 1 1 calc GR
H00H H 0.2509 0.6144 0.1426 0.129 Uiso 1 1 calc GR
C00R C 1.1758(3) 0.2446(4) -0.0872(3) 0.0921(10) Uani 1 1 d .
H00M H 1.2570 0.2017 -0.0551 0.138 Uiso 1 1 calc GR
H00O H 1.2097 0.3337 -0.1243 0.138 Uiso 1 1 calc GR
H00Q H 1.1591 0.1973 -0.1424 0.138 Uiso 1 1 calc GR
C00S C 0.0233(4) 0.2977(3) 0.6150(3) 0.0902(10) Uani 1 1 d .
H00R H -0.0122 0.3047 0.5477 0.135 Uiso 1 1 calc GR
H00S H -0.0682 0.2902 0.6818 0.135 Uiso 1 1 calc GR
H00T H 0.0885 0.2209 0.6219 0.135 Uiso 1 1 calc GR

loop_
_atom_site_aniso_label
_atom_site_aniso_U_11
_atom_site_aniso_U_22
_atom_site_aniso_U_33
_atom_site_aniso_U_23
_atom_site_aniso_U_13
_atom_site_aniso_U_12
S01 0.0369(3) 0.0457(3) 0.0584(4) -0.0074(2) -0.0151(2) 0.0131(2)
S02 0.0573(4) 0.0702(4) 0.0600(4) -0.0232(3) -0.0166(3) 0.0249(3)
O003 0.0400(7) 0.0480(8) 0.0428(8) -0.0078(6) -0.0171(6) 0.0161(6)
F004 0.1062(12) 0.0921(11) 0.0515(9) 0.0042(8) -0.0379(8) -0.0030(10)
O005 0.0858(12) 0.0455(9) 0.0673(11) 0.0059(7) -0.0417(9) 0.0057(8)
O006 0.1022(14) 0.0647(11) 0.1048(15) 0.0069(10) -0.0786(13) -0.0101(10)
C007 0.0359(10) 0.0418(10) 0.0411(10) -0.0028(8) -0.0133(8) 0.0025(8)
C008 0.0288(9) 0.0377(10) 0.0451(11) -0.0011(8) -0.0128(8) 0.0040(8)
C009 0.0320(9) 0.0376(10) 0.0429(10) -0.0047(8) -0.0121(8) 0.0002(8)
C00A 0.0339(9) 0.0377(10) 0.0439(10) -0.0024(8) -0.0156(8) 0.0016(8)
C00B 0.0279(9) 0.0371(10) 0.0459(11) -0.0004(8) -0.0102(8) 0.0029(7)
C00C 0.0339(9) 0.0389(10) 0.0458(11) -0.0051(8) -0.0163(8) 0.0054(8)
C00D 0.0306(9) 0.0400(10) 0.0467(11) 0.0038(8) -0.0151(8) -0.0025(8)
C00E 0.0295(9) 0.0407(10) 0.0579(12) 0.0011(9) -0.0171(8) -0.0010(8)
C00F 0.0429(11) 0.0580(13) 0.0513(12) -0.0130(10) -0.0151(9) -0.0003(10)
C00G 0.0489(11) 0.0441(11) 0.0448(11) -0.0020(9) -0.0194(9) 0.0069(9)
C00H 0.0418(11) 0.0436(11) 0.0594(13) -0.0101(10) -0.0207(9) 0.0126(9)
C00I 0.0408(11) 0.0435(11) 0.0759(16) 0.0011(10) -0.0297(10) 0.0012(9)
C00J 0.0435(11) 0.0521(12) 0.0470(12) 0.0015(9) -0.0161(9) -0.0024(9)
C00K 0.0568(13) 0.0747(16) 0.0529(13) -0.0211(12) -0.0115(11) 0.0104(12)
C00L 0.0522(13) 0.0762(16) 0.0614(14) -0.0244(13) -0.0031(11) -0.0182(12)
C00M 0.0591(14) 0.0613(14) 0.0475(13) 0.0070(10) -0.0254(11) -0.0132(12)
C00N 0.0589(14) 0.0503(13) 0.0759(17) 0.0125(11) -0.0419(13) -0.0068(11)
C00O 0.0417(12) 0.0775(16) 0.0454(12) 0.0010(11) -0.0068(9) 0.0081(11)
C00P 0.0437(13) 0.0881(19) 0.0687(16) -0.0115(14) -0.0034(11) -0.0205(13)
C00Q 0.123(3) 0.0638(16) 0.0815(19) 0.0056(14) -0.0612(19) 0.0259(17)
C00R 0.0542(15) 0.137(3) 0.0641(17) -0.0106(18) 0.0089(13) 0.0066(17)
C00S 0.0662(17) 0.0642(17) 0.112(2) -0.0095(16) 0.0116(17) 0.0117(14)

loop_
_atom_type_symbol
_atom_type_description
_atom_type_scat_dispersion_real
_atom_type_scat_dispersion_imag
_atom_type_scat_source
C C 0.0033 0.0016 'International Tables Vol C Tables 4.2.6.8 and 6.1.1.4'
H H 0.0000 0.0000 'International Tables Vol C Tables 4.2.6.8 and 6.1.1.4'
F F 0.0171 0.0103 'International Tables Vol C Tables 4.2.6.8 and 6.1.1.4'
O O 0.0106 0.0060 'International Tables Vol C Tables 4.2.6.8 and 6.1.1.4'
S S 0.1246 0.1234 'International Tables Vol C Tables 4.2.6.8 and 6.1.1.4'

loop_
_geom_angle_atom_site_label_1
_geom_angle_atom_site_label_2
_geom_angle_atom_site_label_3
_geom_angle
C00B S01 C00E 91.39(9)
C00S S02 C00H 101.48(12)
C008 O003 C00C 112.60(14)
C00G O005 C00Q 115.8(2)
C00F C007 C009 120.19(17)
C00F C007 C00L 117.87(18)
C00L C007 C009 121.69(17)
O003 C008 C00D 120.53(17)
C00B C008 O003 124.39(17)
C00B C008 C00D 115.08(17)
C007 C009 H009 108.1
C007 C009 C00A 114.47(15)
C00A C009 H009 108.1
C00B C009 C007 111.39(15)
C00B C009 H009 108.1
C00B C009 C00A 106.39(15)
C009 C00A H00A 109.5
C009 C00A C00C 109.02(15)
C00C C00A H00A 109.5
C00G C00A C009 110.09(16)
C00G C00A H00A 109.5
C00G C00A C00C 109.20(15)
C008 C00B S01 111.54(14)
C008 C00B C009 124.83(16)
C009 C00B S01 123.62(14)
O003 C00C C00A 110.20(14)
O003 C00C H00C 108.7
O003 C00C C00H 107.15(15)
C00A C00C H00C 108.7
C00H C00C C00A 113.38(16)
C00H C00C H00C 108.7
C00E C00D C008 110.05(17)
C00J C00D C008 129.42(18)
C00J C00D C00E 120.52(19)
C00D C00E S01 111.93(15)
C00I C00E S01 127.20(17)
C00I C00E C00D 120.9(2)
C007 C00F H00F 119.7
C007 C00F C00K 120.6(2)
C00K C00F H00F 119.7
O005 C00G C00A 111.84(18)
O006 C00G O005 123.8(2)
O006 C00G C00A 124.35(19)
S02 C00H H00B 108.4
S02 C00H H00D 108.4
C00C C00H S02 115.30(15)
C00C C00H H00B 108.4
C00C C00H H00D 108.4
H00B C00H H00D 107.5
C00E C00I H00I 120.7
C00N C00I C00E 118.6(2)
C00N C00I H00I 120.7
C00D C00J H00J 121.6
C00M C00J C00D 116.7(2)
C00M C00J H00J 121.6
C00F C00K H00K 119.2
C00O C00K C00F 121.6(2)
C00O C00K H00K 119.2
C007 C00L H00L 119.6
C00P C00L C007 120.8(2)
C00P C00L H00L 119.6
F004 C00M C00J 118.6(2)
F004 C00M C00N 117.7(2)
C00J C00M C00N 123.8(2)
C00I C00N C00M 119.5(2)
C00I C00N H00N 120.3
C00M C00N H00N 120.3
C00K C00O C00R 121.4(2)
C00P C00O C00K 117.4(2)
C00P C00O C00R 121.2(2)
C00L C00P H00P 119.1
C00O C00P C00L 121.8(2)
C00O C00P H00P 119.1
O005 C00Q H00E 109.5
O005 C00Q H00G 109.5
O005 C00Q H00H 109.5
H00E C00Q H00G 109.5
H00E C00Q H00H 109.5
H00G C00Q H00H 109.5
C00O C00R H00M 109.5
C00O C00R H00O 109.5
C00O C00R H00Q 109.5
H00M C00R H00O 109.5
H00M C00R H00Q 109.5
H00O C00R H00Q 109.5
S02 C00S H00R 109.5
S02 C00S H00S 109.5
S02 C00S H00T 109.5
H00R C00S H00S 109.5
H00R C00S H00T 109.5
H00S C00S H00T 109.5

loop_
_geom_bond_atom_site_label_1
_geom_bond_atom_site_label_2
_geom_bond_distance
S01 C00B 1.7451(19)
S01 C00E 1.750(2)
S02 C00H 1.807(2)
S02 C00S 1.803(3)
O003 C008 1.373(2)
O003 C00C 1.444(2)
F004 C00M 1.373(3)
O005 C00G 1.332(2)
O005 C00Q 1.454(3)
O006 C00G 1.191(3)
C007 C009 1.530(3)
C007 C00F 1.382(3)
C007 C00L 1.388(3)
C008 C00B 1.355(3)
C008 C00D 1.442(3)
C009 H009 0.9800
C009 C00A 1.552(3)
C009 C00B 1.504(3)
C00A H00A 0.9800
C00A C00C 1.553(3)
C00A C00G 1.517(3)
C00C H00C 0.9800
C00C C00H 1.521(3)
C00D C00E 1.410(3)
C00D C00J 1.395(3)
C00E C00I 1.397(3)
C00F H00F 0.9300
C00F C00K 1.388(3)
C00H H00B 0.9700
C00H H00D 0.9700
C00I H00I 0.9300
C00I C00N 1.377(3)
C00J H00J 0.9300
C00J C00M 1.378(3)
C00K H00K 0.9300
C00K C00O 1.385(3)
C00L H00L 0.9300
C00L C00P 1.385(3)
C00M C00N 1.392(4)
C00N H00N 0.9300
C00O C00P 1.370(3)
C00O C00R 1.518(3)
C00P H00P 0.9300
C00Q H00E 0.9600
C00Q H00G 0.9600
C00Q H00H 0.9600
C00R H00M 0.9600
C00R H00O 0.9600
C00R H00Q 0.9600
C00S H00R 0.9600
C00S H00S 0.9600
C00S H00T 0.9600

loop_
_geom_torsion_atom_site_label_1
_geom_torsion_atom_site_label_2
_geom_torsion_atom_site_label_3
_geom_torsion_atom_site_label_4
_geom_torsion
S01 C00E C00I C00N -178.54(16)
O003 C008 C00B S01 179.24(13)
O003 C008 C00B C009 0.6(3)
O003 C008 C00D C00E -178.82(15)
O003 C008 C00D C00J 1.9(3)
O003 C00C C00H S02 -51.6(2)
F004 C00M C00N C00I 178.44(18)
C007 C009 C00A C00C -169.03(15)
C007 C009 C00A C00G 71.2(2)
C007 C009 C00B S01 -37.9(2)
C007 C009 C00B C008 140.59(18)
C007 C00F C00K C00O -0.5(4)
C007 C00L C00P C00O 0.2(4)
C008 O003 C00C C00A -49.68(19)
C008 O003 C00C C00H -173.47(15)
C008 C00D C00E S01 -0.9(2)
C008 C00D C00E C00I -179.85(17)
C008 C00D C00J C00M 179.20(19)
C009 C007 C00F C00K -173.8(2)
C009 C007 C00L C00P 173.9(2)
C009 C00A C00C O003 66.51(19)
C009 C00A C00C C00H -173.41(16)
C009 C00A C00G O005 -134.59(17)
C009 C00A C00G O006 46.7(3)
C00A C009 C00B S01 -163.27(13)
C00A C009 C00B C008 15.2(2)
C00A C00C C00H S02 -173.36(13)
C00B S01 C00E C00D 0.58(14)
C00B S01 C00E C00I 179.40(18)
C00B C008 C00D C00E 1.0(2)
C00B C008 C00D C00J -178.29(19)
C00B C009 C00A C00C -45.55(19)
C00B C009 C00A C00G -165.32(15)
C00C O003 C008 C00B 17.2(2)
C00C O003 C008 C00D -163.10(16)
C00C C00A C00G O005 105.75(19)
C00C C00A C00G O006 -72.9(3)
C00D C008 C00B S01 -0.5(2)
C00D C008 C00B C009 -179.16(16)
C00D C00E C00I C00N 0.2(3)
C00D C00J C00M F004 -178.79(17)
C00D C00J C00M C00N 0.8(3)
C00E S01 C00B C008 -0.03(15)
C00E S01 C00B C009 178.63(16)
C00E C00D C00J C00M 0.0(3)
C00E C00I C00N C00M 0.6(3)
C00F C007 C009 C00A -128.2(2)
C00F C007 C009 C00B 111.0(2)
C00F C007 C00L C00P -0.4(4)
C00F C00K C00O C00P 0.2(4)
C00F C00K C00O C00R 177.8(2)
C00G C00A C00C O003 -173.18(15)
C00G C00A C00C C00H -53.1(2)
C00J C00D C00E S01 178.38(14)
C00J C00D C00E C00I -0.5(3)
C00J C00M C00N C00I -1.2(3)
C00K C00O C00P C00L -0.1(4)
C00L C007 C009 C00A 57.6(3)
C00L C007 C009 C00B -63.1(3)
C00L C007 C00F C00K 0.5(3)
C00Q O005 C00G O006 4.3(4)
C00Q O005 C00G C00A -174.4(2)
C00R C00O C00P C00L -177.6(3)
C00S S02 C00H C00C -57.49(19)
